data_7212489
loop_
_publ_author_name
'Odendal, James A.'
'Bruce, Jocelyn C.'
'Koch, Klaus R.'
'Haynes, Delia A.'

_publ_section_title
;
 Packing motifs in organic ammonium carboxylate salts: extension of the
 ring-stacking and ring-laddering concepts
;
_journal_issue 8
_journal_name_full CrystEngComm
_journal_page_first 2398
_journal_paper_doi 10.1039/c000922a
_journal_volume 12
_journal_year 2010
_chemical_formula_moiety 'C6 H14 N +, C7 H5 O2 -'
_chemical_formula_sum 'C13 H19 N O2'
_chemical_formula_weight 221.29
_chemical_name_common 'cyclohexylammonium benzoate'
_space_group_IT_number 19
_symmetry_cell_setting orthorhombic
_symmetry_space_group_name_Hall 'P 2ac 2ab'
_symmetry_space_group_name_H-M 'P 21 21 21'
_atom_sites_solution_hydrogens geom
_atom_sites_solution_primary direct
_atom_sites_solution_secondary difmap
_audit_creation_method SHELXL-97
_cell_angle_alpha 90.00
_cell_angle_beta 90.00
_cell_angle_gamma 90.00
_cell_formula_units_Z 20
_cell_length_a 6.4832(7)
_cell_length_b 21.423(2)
_cell_length_c 45.021(5)
_cell_measurement_reflns_used 9942
_cell_measurement_temperature 101(2)
_cell_measurement_theta_max 20.334
_cell_measurement_theta_min 2.3335
_cell_volume 6252.9(11)
_computing_cell_refinement 'APEX II, Bruker 2007'
_computing_data_collection 'APEX II, Bruker 2007'
_computing_data_reduction 'APEX II, Bruker 2007'
_computing_structure_refinement 'SHELXL-97 (Sheldrick, 1997)'
_computing_structure_solution 'SHELXS-97 (Sheldrick, 1990)'
_diffrn_ambient_temperature 101(2)
_diffrn_measured_fraction_theta_full 0.999
_diffrn_measured_fraction_theta_max 0.999
_diffrn_measurement_device_type 'Bruker APEX CCD area-detector'
_diffrn_measurement_method \w
_diffrn_radiation_monochromator graphite
_diffrn_radiation_source 'fine-focus sealed tube'
_diffrn_radiation_type MoK\a
_diffrn_radiation_wavelength 0.71073
_diffrn_reflns_av_R_equivalents 0.0311
_diffrn_reflns_av_sigmaI/netI 0.1771
_diffrn_reflns_limit_h_max 7
_diffrn_reflns_limit_h_min -7
_diffrn_reflns_limit_k_max 26
_diffrn_reflns_limit_k_min -23
_diffrn_reflns_limit_l_max 52
_diffrn_reflns_limit_l_min -55
_diffrn_reflns_number 34151
_diffrn_reflns_theta_full 26.00
_diffrn_reflns_theta_max 26.00
_diffrn_reflns_theta_min 0.90
_diffrn_standards_number 0
_exptl_absorpt_coefficient_mu 0.079
_exptl_absorpt_correction_T_max 0.9976
_exptl_absorpt_correction_T_min 0.9891
_exptl_absorpt_correction_type multi-scan
_exptl_absorpt_process_details '(SADABS; Bruker, 2002)'
_exptl_crystal_colour brown
_exptl_crystal_density_diffrn 1.175
_exptl_crystal_density_method 'not measured'
_exptl_crystal_description block
_exptl_crystal_F_000 2400
_exptl_crystal_size_max 0.14
_exptl_crystal_size_mid 0.04
_exptl_crystal_size_min 0.03
_refine_diff_density_max 0.207
_refine_diff_density_min -0.157
_refine_diff_density_rms 0.032
_refine_ls_extinction_method none
_refine_ls_goodness_of_fit_ref 0.848
_refine_ls_hydrogen_treatment mixed
_refine_ls_matrix_type full
_refine_ls_number_parameters 781
_refine_ls_number_reflns 6924
_refine_ls_number_restraints 0
_refine_ls_restrained_S_all 0.848
_refine_ls_R_factor_all 0.0400
_refine_ls_R_factor_gt 0.0373
_refine_ls_shift/su_max 0.009
_refine_ls_shift/su_mean 0.001
_refine_ls_structure_factor_coef Fsqd
_refine_ls_weighting_details 'calc w=1/[\s^2^(Fo^2^)+(0.0000P)^2^+0.0000P] where P=(Fo^2^+2Fc^2^)/3'
_refine_ls_weighting_scheme calc
_refine_ls_wR_factor_gt 0.1307
_refine_ls_wR_factor_ref 0.1390
_reflns_number_gt 6568
_reflns_number_total 6924
_reflns_threshold_expression >2sigma(I)
_cod_data_source_file c000922a.txt
_cod_data_source_block 4
_cod_original_cell_volume 6252.9(12)
_cod_original_sg_symbol_H-M P2(1)2(1)2(1)
_cod_database_code 7212489

loop_
_symmetry_equiv_pos_as_xyz
'x, y, z'
'-x+1/2, -y, z+1/2'
'x+1/2, -y+1/2, -z'
'-x, y+1/2, -z+1/2'

loop_
_atom_site_label
_atom_site_type_symbol
_atom_site_fract_x
_atom_site_fract_y
_atom_site_fract_z
_atom_site_U_iso_or_equiv
_atom_site_adp_type
_atom_site_occupancy
_atom_site_symmetry_multiplicity
_atom_site_calc_flag
_atom_site_refinement_flags
O11 O 0.5042(2) 0.13634(7) 0.12511(3) 0.0243(3) Uani 1 1 d .
C11 C 0.3125(3) 0.12988(8) 0.12667(4) 0.0184(4) Uani 1 1 d .
O12 O 0.1836(2) 0.16453(7) 0.11341(3) 0.0255(3) Uani 1 1 d .
C12 C 0.2312(3) 0.07830(8) 0.14627(4) 0.0184(4) Uani 1 1 d .
C13 C 0.0254(3) 0.07551(9) 0.15453(4) 0.0229(4) Uani 1 1 d .
H13 H -0.0706 0.1045 0.1466 0.027 Uiso 1 1 calc R
C14 C -0.0406(4) 0.02991(9) 0.17460(4) 0.0257(5) Uani 1 1 d .
H14 H -0.1812 0.0285 0.1805 0.031 Uiso 1 1 calc R
C15 C 0.0978(4) -0.01314(9) 0.18590(4) 0.0266(5) Uani 1 1 d .
H15 H 0.0531 -0.0436 0.1998 0.032 Uiso 1 1 calc R
C16 C 0.3033(4) -0.01150(10) 0.17674(5) 0.0309(5) Uani 1 1 d .
H16 H 0.3979 -0.0418 0.1840 0.037 Uiso 1 1 calc R
C17 C 0.3694(3) 0.03379(9) 0.15727(4) 0.0258(5) Uani 1 1 d .
H17 H 0.5098 0.0348 0.1513 0.031 Uiso 1 1 calc R
N21 N 0.7917(3) 0.19054(8) 0.09035(4) 0.0203(4) Uani 1 1 d .
C21 C 0.7829(3) 0.16242(9) 0.05992(4) 0.0194(4) Uani 1 1 d .
H21 H 0.7908 0.1160 0.0619 0.023 Uiso 1 1 calc R
C22 C 0.5767(3) 0.17923(10) 0.04527(5) 0.0264(5) Uani 1 1 d .
H22A H 0.4616 0.1625 0.0573 0.032 Uiso 1 1 calc R
H22B H 0.5621 0.2252 0.0443 0.032 Uiso 1 1 calc R
C23 C 0.5668(4) 0.15185(11) 0.01397(5) 0.0319(5) Uani 1 1 d .
H23A H 0.5668 0.1057 0.0152 0.038 Uiso 1 1 calc R
H23B H 0.4368 0.1650 0.0043 0.038 Uiso 1 1 calc R
C24 C 0.7499(4) 0.17339(11) -0.00474(5) 0.0312(5) Uani 1 1 d .
H24A H 0.7434 0.1533 -0.0245 0.037 Uiso 1 1 calc R
H24B H 0.7421 0.2191 -0.0076 0.037 Uiso 1 1 calc R
C25 C 0.9533(4) 0.15697(10) 0.01007(5) 0.0279(5) Uani 1 1 d .
H25A H 1.0687 0.1734 -0.0020 0.033 Uiso 1 1 calc R
H25B H 0.9676 0.1110 0.0111 0.033 Uiso 1 1 calc R
C26 C 0.9653(3) 0.18438(9) 0.04153(4) 0.0233(4) Uani 1 1 d .
H26A H 1.0953 0.1710 0.0511 0.028 Uiso 1 1 calc R
H26B H 0.9651 0.2305 0.0404 0.028 Uiso 1 1 calc R
O31 O 0.9871(2) 0.34528(7) 0.07114(3) 0.0258(3) Uani 1 1 d .
C31 C 0.7961(3) 0.35269(8) 0.07267(4) 0.0182(4) Uani 1 1 d .
O32 O 0.6740(2) 0.31473(6) 0.08504(3) 0.0246(3) Uani 1 1 d .
C32 C 0.7072(3) 0.41012(8) 0.05833(4) 0.0188(4) Uani 1 1 d .
C33 C 0.8362(4) 0.44847(9) 0.04175(4) 0.0249(5) Uani 1 1 d .
H33 H 0.9766 0.4371 0.0390 0.030 Uiso 1 1 calc R
C34 C 0.7627(4) 0.50295(10) 0.02914(5) 0.0318(5) Uani 1 1 d .
H34 H 0.8521 0.5288 0.0178 0.038 Uiso 1 1 calc R
C35 C 0.5573(4) 0.51969(10) 0.03311(5) 0.0327(5) Uani 1 1 d .
H35 H 0.5062 0.5569 0.0243 0.039 Uiso 1 1 calc R
C36 C 0.4276(4) 0.48253(9) 0.04971(5) 0.0282(5) Uani 1 1 d .
H36 H 0.2880 0.4946 0.0527 0.034 Uiso 1 1 calc R
C37 C 0.5014(3) 0.42717(9) 0.06219(4) 0.0228(4) Uani 1 1 d .
H37 H 0.4114 0.4011 0.0733 0.027 Uiso 1 1 calc R
N41 N 0.2778(3) 0.28982(8) 0.10560(4) 0.0200(4) Uani 1 1 d .
C41 C 0.2548(3) 0.32051(9) 0.13529(4) 0.0204(4) Uani 1 1 d .
H41 H 0.2600 0.3668 0.1324 0.024 Uiso 1 1 calc R
C42 C 0.4305(3) 0.30160(10) 0.15568(5) 0.0251(5) Uani 1 1 d .
H42A H 0.5634 0.3149 0.1469 0.030 Uiso 1 1 calc R
H42B H 0.4329 0.2556 0.1578 0.030 Uiso 1 1 calc R
C43 C 0.4038(4) 0.33173(10) 0.18628(5) 0.0279(5) Uani 1 1 d .
H43A H 0.5162 0.3176 0.1996 0.033 Uiso 1 1 calc R
H43B H 0.4139 0.3777 0.1843 0.033 Uiso 1 1 calc R
C44 C 0.1975(4) 0.31487(10) 0.19993(5) 0.0294(5) Uani 1 1 d .
H44A H 0.1816 0.3366 0.2192 0.035 Uiso 1 1 calc R
H44B H 0.1919 0.2694 0.2036 0.035 Uiso 1 1 calc R
C45 C 0.0230(4) 0.33354(13) 0.17924(5) 0.0378(6) Uani 1 1 d .
H45A H 0.0216 0.3795 0.1771 0.045 Uiso 1 1 calc R
H45B H -0.1102 0.3207 0.1881 0.045 Uiso 1 1 calc R
C46 C 0.0458(4) 0.30356(12) 0.14865(5) 0.0326(5) Uani 1 1 d .
H46A H -0.0660 0.3184 0.1354 0.039 Uiso 1 1 calc R
H46B H 0.0342 0.2576 0.1505 0.039 Uiso 1 1 calc R
O51 O 0.5965(2) 0.65967(7) 0.16853(3) 0.0258(3) Uani 1 1 d .
C51 C 0.7875(3) 0.65167(8) 0.16926(4) 0.0188(4) Uani 1 1 d .
O52 O 0.9135(2) 0.68634(6) 0.18284(3) 0.0247(3) Uani 1 1 d .
C52 C 0.8717(3) 0.59627(8) 0.15252(4) 0.0177(4) Uani 1 1 d .
C53 C 0.7392(3) 0.56340(9) 0.13385(4) 0.0226(4) Uani 1 1 d .
H53 H 0.5995 0.5761 0.1319 0.027 Uiso 1 1 calc R
C54 C 0.8110(4) 0.51176(10) 0.11788(5) 0.0304(5) Uani 1 1 d .
H54 H 0.7210 0.4900 0.1048 0.036 Uiso 1 1 calc R
C55 C 1.0128(4) 0.49263(10) 0.12114(5) 0.0318(5) Uani 1 1 d .
H55 H 1.0611 0.4574 0.1104 0.038 Uiso 1 1 calc R
C56 C 1.1461(4) 0.52423(9) 0.13991(5) 0.0273(5) Uani 1 1 d .
H56 H 1.2847 0.5106 0.1421 0.033 Uiso 1 1 calc R
C57 C 1.0746(3) 0.57650(9) 0.15559(4) 0.0218(4) Uani 1 1 d .
H57 H 1.1656 0.5985 0.1684 0.026 Uiso 1 1 calc R
N61 N 0.3085(3) 0.71081(8) 0.20444(4) 0.0195(4) Uani 1 1 d .
C61 C 0.3105(3) 0.67432(8) 0.23290(4) 0.0191(4) Uani 1 1 d .
H61 H 0.2801 0.6297 0.2281 0.023 Uiso 1 1 calc R
C62 C 0.1431(4) 0.69777(10) 0.25379(4) 0.0244(4) Uani 1 1 d .
H62A H 0.0064 0.6932 0.2442 0.029 Uiso 1 1 calc R
H62B H 0.1655 0.7426 0.2581 0.029 Uiso 1 1 calc R
C63 C 0.1480(4) 0.66033(10) 0.28277(5) 0.0279(5) Uani 1 1 d .
H63A H 0.0438 0.6773 0.2967 0.033 Uiso 1 1 calc R
H63B H 0.1120 0.6163 0.2786 0.033 Uiso 1 1 calc R
C64 C 0.3596(4) 0.66319(10) 0.29713(5) 0.0305(5) Uani 1 1 d .
H64A H 0.3601 0.6371 0.3153 0.037 Uiso 1 1 calc R
H64B H 0.3898 0.7067 0.3031 0.037 Uiso 1 1 calc R
C65 C 0.5275(4) 0.64023(11) 0.27595(5) 0.0335(5) Uani 1 1 d .
H65A H 0.5054 0.5954 0.2716 0.040 Uiso 1 1 calc R
H65B H 0.6640 0.6447 0.2856 0.040 Uiso 1 1 calc R
C66 C 0.5247(4) 0.67739(11) 0.24696(5) 0.0284(5) Uani 1 1 d .
H66A H 0.5616 0.7214 0.2510 0.034 Uiso 1 1 calc R
H66B H 0.6280 0.6600 0.2330 0.034 Uiso 1 1 calc R
O71 O 0.4169(2) 0.83367(6) 0.21758(3) 0.0254(3) Uani 1 1 d .
C71 C 0.2879(3) 0.86485(8) 0.23242(4) 0.0195(4) Uani 1 1 d .
O72 O 0.0978(2) 0.85535(6) 0.23219(3) 0.0234(3) Uani 1 1 d .
C72 C 0.3653(3) 0.91696(9) 0.25184(4) 0.0190(4) Uani 1 1 d .
C73 C 0.5688(3) 0.93707(9) 0.25125(5) 0.0239(4) Uani 1 1 d .
H73 H 0.6643 0.9181 0.2381 0.029 Uiso 1 1 calc R
C74 C 0.6337(4) 0.98538(9) 0.27006(5) 0.0289(5) Uani 1 1 d .
H74 H 0.7729 0.9992 0.2696 0.035 Uiso 1 1 calc R
C75 C 0.4946(4) 1.01279(9) 0.28936(5) 0.0297(5) Uani 1 1 d .
H75 H 0.5384 1.0456 0.3021 0.036 Uiso 1 1 calc R
C76 C 0.2927(4) 0.99275(10) 0.29023(5) 0.0321(5) Uani 1 1 d .
H76 H 0.1983 1.0113 0.3037 0.038 Uiso 1 1 calc R
C77 C 0.2273(4) 0.94555(9) 0.27142(5) 0.0263(5) Uani 1 1 d .
H77 H 0.0873 0.9325 0.2718 0.032 Uiso 1 1 calc R
N81 N 0.8073(3) 0.80858(8) 0.19504(4) 0.0210(4) Uani 1 1 d .
C81 C 0.8094(3) 0.84333(9) 0.16619(4) 0.0208(4) Uani 1 1 d .
H81 H 0.7858 0.8886 0.1705 0.025 Uiso 1 1 calc R
C82 C 1.0193(4) 0.83673(10) 0.15153(5) 0.0263(5) Uani 1 1 d .
H82A H 1.1270 0.8540 0.1648 0.032 Uiso 1 1 calc R
H82B H 1.0499 0.7920 0.1482 0.032 Uiso 1 1 calc R
C83 C 1.0229(4) 0.87126(11) 0.12195(5) 0.0327(5) Uani 1 1 d .
H83A H 1.1576 0.8646 0.1121 0.039 Uiso 1 1 calc R
H83B H 1.0062 0.9166 0.1255 0.039 Uiso 1 1 calc R
C84 C 0.8500(4) 0.84810(11) 0.10175(5) 0.0323(5) Uani 1 1 d .
H84A H 0.8516 0.8722 0.0830 0.039 Uiso 1 1 calc R
H84B H 0.8739 0.8036 0.0968 0.039 Uiso 1 1 calc R
C85 C 0.6398(4) 0.85502(11) 0.11656(5) 0.0292(5) Uani 1 1 d .
H85A H 0.5317 0.8380 0.1033 0.035 Uiso 1 1 calc R
H85B H 0.6102 0.8998 0.1199 0.035 Uiso 1 1 calc R
C86 C 0.6345(3) 0.82048(10) 0.14625(5) 0.0258(5) Uani 1 1 d .
H86A H 0.5004 0.8279 0.1562 0.031 Uiso 1 1 calc R
H86B H 0.6491 0.7751 0.1428 0.031 Uiso 1 1 calc R
O91 O 0.2896(2) 0.82601(6) 0.01178(3) 0.0230(3) Uani 1 1 d .
C91 C 0.1688(3) 0.86483(8) 0.02396(4) 0.0175(4) Uani 1 1 d .
O92 O -0.0247(2) 0.86044(7) 0.02365(3) 0.0262(3) Uani 1 1 d .
C92 C 0.2604(3) 0.91914(9) 0.04046(4) 0.0191(4) Uani 1 1 d .
C93 C 0.4678(3) 0.92076(9) 0.04776(5) 0.0245(4) Uani 1 1 d .
H93 H 0.5563 0.8877 0.0419 0.029 Uiso 1 1 calc R
C94 C 0.5463(4) 0.97129(10) 0.06382(5) 0.0298(5) Uani 1 1 d .
H94 H 0.6887 0.9724 0.0688 0.036 Uiso 1 1 calc R
C95 C 0.4194(4) 1.01959(10) 0.07251(5) 0.0290(5) Uani 1 1 d .
H95 H 0.4735 1.0535 0.0837 0.035 Uiso 1 1 calc R
C96 C 0.2127(4) 1.01839(10) 0.06482(5) 0.0331(5) Uani 1 1 d .
H96 H 0.1251 1.0519 0.0705 0.040 Uiso 1 1 calc R
C97 C 0.1329(3) 0.96837(9) 0.04888(5) 0.0277(5) Uani 1 1 d .
H97 H -0.0092 0.9678 0.0437 0.033 Uiso 1 1 calc R
N101 N 0.1891(3) 0.69999(8) 0.00881(4) 0.0187(3) Uani 1 1 d .
C101 C 0.2150(3) 0.67583(9) 0.03985(4) 0.0195(4) Uani 1 1 d .
H101 H 0.2103 0.6292 0.0392 0.023 Uiso 1 1 calc R
C102 C 0.4244(3) 0.69566(10) 0.05185(5) 0.0244(4) Uani 1 1 d .
H10A H 0.4355 0.7417 0.0514 0.029 Uiso 1 1 calc R
H10B H 0.5350 0.6782 0.0391 0.029 Uiso 1 1 calc R
C103 C 0.4515(4) 0.67239(12) 0.08371(5) 0.0317(5) Uani 1 1 d .
H10C H 0.4529 0.6262 0.0838 0.038 Uiso 1 1 calc R
H10D H 0.5856 0.6871 0.0916 0.038 Uiso 1 1 calc R
C104 C 0.2778(4) 0.69579(10) 0.10375(4) 0.0280(5) Uani 1 1 d .
H10E H 0.2837 0.7419 0.1051 0.034 Uiso 1 1 calc R
H10F H 0.2957 0.6786 0.1240 0.034 Uiso 1 1 calc R
C105 C 0.0683(4) 0.67586(11) 0.09138(5) 0.0284(5) Uani 1 1 d .
H10G H -0.0428 0.6931 0.1040 0.034 Uiso 1 1 calc R
H10H H 0.0577 0.6298 0.0919 0.034 Uiso 1 1 calc R
C106 C 0.0392(3) 0.69878(10) 0.05939(4) 0.0238(4) Uani 1 1 d .
H10I H -0.0937 0.6832 0.0515 0.029 Uiso 1 1 calc R
H10J H 0.0352 0.7450 0.0591 0.029 Uiso 1 1 calc R
H21N H 0.677(5) 0.1763(12) 0.1015(6) 0.033(7) Uiso 1 1 d .
H22N H 0.907(4) 0.1803(10) 0.0983(5) 0.016(5) Uiso 1 1 d .
H23N H 0.765(5) 0.2320(13) 0.0888(6) 0.040(7) Uiso 1 1 d .
H41N H 0.410(4) 0.3028(11) 0.0973(6) 0.028(6) Uiso 1 1 d .
H42N H 0.266(5) 0.2481(13) 0.1062(6) 0.048(8) Uiso 1 1 d .
H43N H 0.169(4) 0.3047(11) 0.0930(6) 0.029(7) Uiso 1 1 d .
H61N H 0.414(4) 0.6963(11) 0.1914(5) 0.025(6) Uiso 1 1 d .
H62N H 0.329(4) 0.7493(11) 0.2075(5) 0.027(7) Uiso 1 1 d .
H63N H 0.181(5) 0.6992(14) 0.1931(7) 0.057(9) Uiso 1 1 d .
H81N H 0.830(4) 0.7651(10) 0.1898(5) 0.020(6) Uiso 1 1 d .
H82N H 0.702(4) 0.8145(11) 0.2036(5) 0.019(6) Uiso 1 1 d .
H83N H 0.916(4) 0.8212(11) 0.2076(6) 0.031(7) Uiso 1 1 d .
H102 H 0.298(5) 0.6841(11) -0.0032(6) 0.032(7) Uiso 1 1 d .
H103 H 0.214(5) 0.7412(14) 0.0099(6) 0.045(8) Uiso 1 1 d .
H104 H 0.073(4) 0.6872(10) 0.0030(5) 0.015(6) Uiso 1 1 d .

loop_
_atom_site_aniso_label
_atom_site_aniso_U_11
_atom_site_aniso_U_22
_atom_site_aniso_U_33
_atom_site_aniso_U_23
_atom_site_aniso_U_13
_atom_site_aniso_U_12
O11 0.0205(8) 0.0264(7) 0.0261(8) 0.0043(5) 0.0013(6) -0.0017(6)
C11 0.0241(11) 0.0175(9) 0.0137(8) -0.0029(7) 0.0011(7) -0.0016(8)
O12 0.0227(8) 0.0255(7) 0.0283(7) 0.0078(6) -0.0047(6) -0.0004(6)
C12 0.0215(10) 0.0173(8) 0.0164(9) -0.0007(7) -0.0018(7) -0.0009(8)
C13 0.0226(11) 0.0211(9) 0.0248(10) 0.0005(7) -0.0028(8) 0.0040(8)
C14 0.0255(11) 0.0239(10) 0.0276(10) 0.0024(8) 0.0017(9) -0.0016(9)
C15 0.0328(13) 0.0233(10) 0.0238(10) 0.0048(8) -0.0011(9) -0.0038(9)
C16 0.0329(13) 0.0243(11) 0.0356(12) 0.0092(8) -0.0059(10) 0.0023(10)
C17 0.0224(11) 0.0255(10) 0.0295(11) 0.0041(8) -0.0034(9) 0.0029(8)
N21 0.0174(9) 0.0225(9) 0.0209(8) 0.0040(6) -0.0003(7) 0.0005(7)
C21 0.0193(10) 0.0198(9) 0.0190(9) -0.0023(7) -0.0021(8) 0.0015(8)
C22 0.0198(11) 0.0331(11) 0.0261(11) -0.0021(8) -0.0039(9) 0.0021(9)
C23 0.0245(12) 0.0413(12) 0.0298(11) -0.0091(9) -0.0072(9) 0.0016(10)
C24 0.0295(13) 0.0403(12) 0.0237(10) -0.0051(9) -0.0057(9) 0.0067(10)
C25 0.0243(12) 0.0354(12) 0.0240(10) -0.0048(8) -0.0009(9) 0.0033(10)
C26 0.0188(11) 0.0283(10) 0.0227(10) -0.0010(8) -0.0006(8) 0.0009(9)
O31 0.0194(8) 0.0306(8) 0.0275(8) 0.0082(6) 0.0008(6) 0.0032(6)
C31 0.0197(11) 0.0204(9) 0.0145(8) -0.0018(7) -0.0010(7) 0.0013(8)
O32 0.0223(8) 0.0228(7) 0.0286(7) 0.0044(6) 0.0050(6) 0.0002(6)
C32 0.0219(11) 0.0171(9) 0.0174(9) -0.0022(7) -0.0022(8) 0.0014(8)
C33 0.0240(11) 0.0267(10) 0.0238(10) 0.0024(8) 0.0010(8) 0.0024(9)
C34 0.0340(13) 0.0285(11) 0.0329(12) 0.0109(9) 0.0079(10) 0.0022(10)
C35 0.0394(14) 0.0273(10) 0.0315(11) 0.0053(9) -0.0016(10) 0.0079(10)
C36 0.0282(12) 0.0223(10) 0.0341(11) 0.0043(8) -0.0039(9) 0.0022(9)
C37 0.0233(11) 0.0215(9) 0.0235(10) -0.0006(7) -0.0005(8) -0.0002(8)
N41 0.0192(9) 0.0206(8) 0.0202(8) 0.0020(6) 0.0005(7) 0.0013(7)
C41 0.0209(11) 0.0202(9) 0.0200(9) -0.0007(7) 0.0025(8) 0.0021(8)
C42 0.0177(11) 0.0317(11) 0.0258(10) -0.0033(8) -0.0014(9) 0.0004(9)
C43 0.0250(12) 0.0316(11) 0.0270(11) -0.0048(9) -0.0013(9) -0.0049(9)
C44 0.0300(13) 0.0349(11) 0.0233(10) -0.0042(8) 0.0051(9) -0.0060(10)
C45 0.0255(13) 0.0612(16) 0.0267(12) -0.0059(11) 0.0060(10) 0.0038(11)
C46 0.0188(12) 0.0525(14) 0.0263(11) -0.0045(10) 0.0019(9) 0.0009(10)
O51 0.0188(8) 0.0328(8) 0.0257(7) -0.0079(6) -0.0001(6) 0.0027(6)
C51 0.0228(11) 0.0183(9) 0.0153(9) 0.0025(7) -0.0011(7) 0.0018(8)
O52 0.0233(8) 0.0240(7) 0.0266(7) -0.0071(6) -0.0046(6) 0.0004(6)
C52 0.0201(11) 0.0148(9) 0.0181(9) 0.0044(7) 0.0019(8) 0.0011(7)
C53 0.0209(11) 0.0242(10) 0.0227(10) -0.0014(7) -0.0006(8) -0.0005(8)
C54 0.0375(14) 0.0275(11) 0.0261(11) -0.0083(8) -0.0058(10) -0.0002(10)
C55 0.0388(14) 0.0232(10) 0.0334(11) -0.0073(9) 0.0000(11) 0.0061(10)
C56 0.0262(12) 0.0263(11) 0.0295(11) -0.0018(8) 0.0003(9) 0.0051(9)
C57 0.0207(11) 0.0215(9) 0.0233(10) -0.0008(7) -0.0027(8) -0.0010(8)
N61 0.0202(9) 0.0179(8) 0.0205(8) -0.0030(6) 0.0017(7) -0.0001(7)
C61 0.0197(11) 0.0181(9) 0.0197(9) -0.0011(7) -0.0027(8) -0.0004(8)
C62 0.0231(11) 0.0263(10) 0.0238(10) 0.0033(8) 0.0035(8) 0.0012(8)
C63 0.0293(12) 0.0297(11) 0.0246(10) 0.0057(8) 0.0039(9) 0.0016(9)
C64 0.0345(14) 0.0336(12) 0.0233(10) 0.0034(8) -0.0078(9) -0.0066(10)
C65 0.0277(13) 0.0415(12) 0.0312(12) 0.0034(10) -0.0089(10) 0.0018(10)
C66 0.0189(12) 0.0376(12) 0.0288(11) 0.0017(9) -0.0027(9) -0.0013(9)
O71 0.0250(8) 0.0261(7) 0.0251(7) -0.0083(6) 0.0064(6) 0.0006(6)
C71 0.0236(11) 0.0184(9) 0.0165(9) 0.0037(7) -0.0001(8) -0.0017(8)
O72 0.0204(8) 0.0261(7) 0.0237(7) -0.0042(5) -0.0001(6) -0.0020(6)
C72 0.0215(11) 0.0173(9) 0.0182(9) 0.0004(7) -0.0024(8) 0.0004(8)
C73 0.0229(11) 0.0219(10) 0.0270(10) -0.0017(7) 0.0021(9) 0.0002(9)
C74 0.0281(12) 0.0234(10) 0.0354(12) -0.0009(8) -0.0091(9) -0.0050(9)
C75 0.0414(14) 0.0207(10) 0.0272(11) -0.0061(8) -0.0063(10) -0.0041(9)
C76 0.0363(14) 0.0298(11) 0.0301(11) -0.0092(9) 0.0041(10) -0.0004(10)
C77 0.0253(11) 0.0283(10) 0.0254(10) -0.0073(8) -0.0002(9) -0.0015(9)
N81 0.0206(10) 0.0221(9) 0.0203(8) -0.0043(6) 0.0007(8) 0.0000(7)
C81 0.0224(11) 0.0220(9) 0.0179(9) -0.0014(7) -0.0004(8) 0.0011(8)
C82 0.0211(11) 0.0308(11) 0.0269(11) 0.0005(8) 0.0028(9) 0.0016(9)
C83 0.0266(13) 0.0393(12) 0.0322(12) 0.0041(9) 0.0102(10) 0.0025(10)
C84 0.0365(14) 0.0389(12) 0.0217(10) 0.0037(9) 0.0047(10) 0.0073(10)
C85 0.0239(12) 0.0364(12) 0.0272(11) 0.0020(9) -0.0027(9) 0.0005(9)
C86 0.0232(11) 0.0317(11) 0.0225(10) -0.0007(8) -0.0024(8) -0.0021(9)
O91 0.0207(8) 0.0219(7) 0.0264(7) -0.0051(5) 0.0012(6) -0.0014(6)
C91 0.0183(10) 0.0204(9) 0.0139(8) -0.0005(7) 0.0011(7) 0.0008(8)
O92 0.0202(8) 0.0310(7) 0.0272(8) -0.0079(6) -0.0018(6) -0.0017(6)
C92 0.0213(11) 0.0194(9) 0.0167(9) 0.0002(7) 0.0008(7) 0.0002(8)
C93 0.0212(11) 0.0244(9) 0.0279(10) -0.0066(8) -0.0012(9) 0.0036(9)
C94 0.0239(12) 0.0344(11) 0.0312(11) -0.0094(9) -0.0023(9) -0.0046(10)
C95 0.0328(13) 0.0247(10) 0.0296(11) -0.0058(8) 0.0055(9) -0.0098(9)
C96 0.0382(14) 0.0228(10) 0.0383(12) -0.0097(9) 0.0034(10) 0.0034(10)
C97 0.0230(11) 0.0286(11) 0.0314(11) -0.0053(8) -0.0004(9) 0.0024(9)
N101 0.0183(10) 0.0187(8) 0.0192(8) -0.0008(6) -0.0015(7) -0.0002(7)
C101 0.0200(10) 0.0211(9) 0.0175(9) 0.0002(7) -0.0029(8) 0.0020(8)
C102 0.0159(10) 0.0343(11) 0.0231(10) 0.0010(8) 0.0004(8) -0.0008(9)
C103 0.0246(12) 0.0449(13) 0.0257(11) 0.0032(9) -0.0065(9) 0.0007(10)
C104 0.0318(13) 0.0351(11) 0.0171(9) 0.0049(8) -0.0005(9) -0.0036(10)
C105 0.0271(12) 0.0357(11) 0.0223(10) 0.0049(8) 0.0014(9) 0.0006(10)
C106 0.0199(11) 0.0307(10) 0.0209(10) 0.0011(8) 0.0008(8) 0.0013(8)

loop_
_atom_type_symbol
_atom_type_description
_atom_type_scat_dispersion_real
_atom_type_scat_dispersion_imag
_atom_type_scat_source
C C 0.0033 0.0016 'International Tables Vol C Tables 4.2.6.8 and 6.1.1.4'
H H 0.0000 0.0000 'International Tables Vol C Tables 4.2.6.8 and 6.1.1.4'
N N 0.0061 0.0033 'International Tables Vol C Tables 4.2.6.8 and 6.1.1.4'
O O 0.0106 0.0060 'International Tables Vol C Tables 4.2.6.8 and 6.1.1.4'

loop_
_geom_angle_atom_site_label_1
_geom_angle_atom_site_label_2
_geom_angle_atom_site_label_3
_geom_angle
O11 C11 O12 124.28(18)
O11 C11 C12 117.37(18)
O12 C11 C12 118.34(18)
C13 C12 C17 119.46(19)
C13 C12 C11 121.62(18)
C17 C12 C11 118.87(18)
C12 C13 C14 119.89(19)
C15 C14 C13 120.3(2)
C14 C15 C16 119.60(19)
C17 C16 C15 120.2(2)
C16 C17 C12 120.4(2)
N21 C21 C26 110.14(16)
N21 C21 C22 109.42(17)
C26 C21 C22 111.82(16)
C23 C22 C21 110.07(18)
C24 C23 C22 111.11(18)
C25 C24 C23 111.27(18)
C24 C25 C26 111.13(18)
C21 C26 C25 110.19(17)
O31 C31 O32 124.23(18)
O31 C31 C32 117.37(18)
O32 C31 C32 118.39(18)
C33 C32 C37 119.21(18)
C33 C32 C31 118.89(18)
C37 C32 C31 121.85(18)
C34 C33 C32 120.8(2)
C33 C34 C35 119.7(2)
C36 C35 C34 120.3(2)
C35 C36 C37 119.9(2)
C32 C37 C36 120.0(2)
N41 C41 C42 110.37(17)
N41 C41 C46 109.62(17)
C42 C41 C46 111.36(16)
C41 C42 C43 110.29(18)
C44 C43 C42 111.36(18)
C43 C44 C45 110.22(18)
C44 C45 C46 111.7(2)
C45 C46 C41 109.95(19)
O51 C51 O52 124.96(18)
O51 C51 C52 116.95(18)
O52 C51 C52 118.09(18)
C57 C52 C53 119.33(18)
C57 C52 C51 122.20(18)
C53 C52 C51 118.46(19)
C52 C53 C54 120.3(2)
C55 C54 C53 119.7(2)
C54 C55 C56 120.8(2)
C55 C56 C57 119.4(2)
C52 C57 C56 120.40(19)
N61 C61 C62 110.47(16)
N61 C61 C66 109.81(17)
C62 C61 C66 112.22(16)
C61 C62 C63 109.81(17)
C64 C63 C62 111.11(18)
C63 C64 C65 111.41(17)
C64 C65 C66 110.91(19)
C61 C66 C65 110.00(18)
O72 C71 O71 124.29(18)
O72 C71 C72 117.05(18)
O71 C71 C72 118.66(19)
C73 C72 C77 118.98(18)
C73 C72 C71 122.43(18)
C77 C72 C71 118.59(19)
C72 C73 C74 120.2(2)
C75 C74 C73 119.8(2)
C76 C75 C74 120.3(2)
C75 C76 C77 120.0(2)
C76 C77 C72 120.7(2)
N81 C81 C82 109.82(17)
N81 C81 C86 110.11(17)
C82 C81 C86 112.34(16)
C83 C82 C81 110.39(18)
C82 C83 C84 110.61(19)
C85 C84 C83 111.34(17)
C84 C85 C86 110.84(18)
C81 C86 C85 110.02(17)
O92 C91 O91 124.22(18)
O92 C91 C92 117.23(17)
O91 C91 C92 118.53(18)
C93 C92 C97 119.53(19)
C93 C92 C91 121.37(18)
C97 C92 C91 119.10(18)
C92 C93 C94 119.73(19)
C95 C94 C93 120.7(2)
C94 C95 C96 119.5(2)
C95 C96 C97 120.3(2)
C96 C97 C92 120.2(2)
N101 C101 C106 110.09(16)
N101 C101 C102 109.53(17)
C106 C101 C102 111.89(16)
C101 C102 C103 110.17(18)
C104 C103 C102 111.24(18)
C103 C104 C105 110.38(17)
C104 C105 C106 111.21(18)
C101 C106 C105 110.34(17)

loop_
_geom_bond_atom_site_label_1
_geom_bond_atom_site_label_2
_geom_bond_distance
O11 C11 1.253(3)
C11 O12 1.267(2)
C11 C12 1.509(3)
C12 C13 1.387(3)
C12 C17 1.399(3)
C13 C14 1.398(3)
C14 C15 1.384(3)
C15 C16 1.395(3)
C16 C17 1.376(3)
N21 C21 1.498(2)
C21 C26 1.518(3)
C21 C22 1.533(3)
C22 C23 1.528(3)
C23 C24 1.527(3)
C24 C25 1.519(3)
C25 C26 1.535(3)
O31 C31 1.250(3)
C31 O32 1.264(2)
C31 C32 1.504(3)
C32 C33 1.390(3)
C32 C37 1.394(3)
C33 C34 1.383(3)
C34 C35 1.391(3)
C35 C36 1.378(3)
C36 C37 1.397(3)
N41 C41 1.497(2)
C41 C42 1.518(3)
C41 C46 1.526(3)
C42 C43 1.531(3)
C43 C44 1.515(3)
C44 C45 1.519(3)
C45 C46 1.527(3)
O51 C51 1.251(3)
C51 O52 1.262(2)
C51 C52 1.508(3)
C52 C57 1.389(3)
C52 C53 1.393(3)
C53 C54 1.399(3)
C54 C55 1.379(3)
C55 C56 1.385(3)
C56 C57 1.403(3)
N61 C61 1.501(2)
C61 C62 1.521(3)
C61 C66 1.528(3)
C62 C63 1.532(3)
C63 C64 1.518(3)
C64 C65 1.528(3)
C65 C66 1.529(3)
O71 C71 1.262(2)
C71 O72 1.249(3)
C71 C72 1.504(3)
C72 C73 1.388(3)
C72 C77 1.397(3)
C73 C74 1.402(3)
C74 C75 1.383(3)
C75 C76 1.378(4)
C76 C77 1.385(3)
N81 C81 1.497(2)
C81 C82 1.519(3)
C81 C86 1.527(3)
C82 C83 1.524(3)
C83 C84 1.526(3)
C84 C85 1.525(3)
C85 C86 1.528(3)
O91 C91 1.267(2)
C91 O92 1.258(3)
C91 C92 1.503(3)
C92 C93 1.385(3)
C92 C97 1.393(3)
C93 C94 1.398(3)
C94 C95 1.379(3)
C95 C96 1.384(4)
C96 C97 1.390(3)
N101 C101 1.500(2)
C101 C106 1.521(3)
C101 C102 1.522(3)
C102 C103 1.529(3)
C103 C104 1.528(3)
C104 C105 1.529(3)
C105 C106 1.533(3)

loop_
_geom_hbond_atom_site_label_D
_geom_hbond_atom_site_label_H
_geom_hbond_atom_site_label_A
_geom_hbond_distance_DH
_geom_hbond_distance_HA
_geom_hbond_distance_DA
_geom_hbond_angle_DHA
_geom_hbond_site_symmetry_A
N21 H21N O11 0.95(3) 1.77(3) 2.697(2) 167(2) .
N21 H23N O32 0.91(3) 1.87(3) 2.778(2) 173(3) .
N21 H22N O12 0.85(3) 1.95(3) 2.801(2) 173(2) 1_655
N41 H42N O12 0.90(3) 1.90(3) 2.775(2) 166(3) .
N41 H41N O32 0.97(3) 1.82(3) 2.782(2) 170(2) .
N41 H43N O31 0.96(3) 1.76(3) 2.715(2) 170(2) 1_455
N61 H61N O51 0.95(3) 1.75(3) 2.702(2) 172(2) .
N61 H62N O71 0.85(2) 1.95(2) 2.788(2) 171(2) .
N61 H63N O52 1.00(3) 1.82(3) 2.789(2) 163(3) 1_455
N81 H82N O71 0.79(3) 2.00(3) 2.779(3) 169(2) .
N81 H81N O52 0.97(2) 1.80(2) 2.763(2) 171(2) .
N81 H83N O72 0.94(3) 1.78(3) 2.711(2) 171(2) 1_655
N101 H103 O91 0.90(3) 1.88(3) 2.780(2) 175(3) .
N101 H104 O91 0.84(3) 1.97(3) 2.807(2) 169(2) 3_465
N101 H102 O92 0.95(3) 1.75(3) 2.694(2) 168(2) 3_565
